data_7057750
loop_
_publ_author_name
'Li, Yan'
'Luo, Guo Li'
'Li, Xiao Xiao'
'Zhao, Zhi Gang'

_publ_section_title
;
 NIS-Mediated intermolecular hydroamination of allenamides with imidazole
 heterocycles: a facile protocol for the synthesis of allylic N,N-acetals
;
_journal_issue 20
_journal_name_full 'New Journal of Chemistry'
_journal_page_first 16940
_journal_paper_doi 10.1039/C8NJ03641A
_journal_volume 42
_journal_year 2018
_chemical_formula_moiety 'C24 H22 I N3 O3 S, H2 O'
_chemical_formula_sum 'C24 H24 I N3 O4 S'
_chemical_formula_weight 577.42
_space_group_crystal_system monoclinic
_space_group_IT_number 14
_space_group_name_Hall '-P 2yn'
_space_group_name_H-M_alt 'P 1 21/n 1'
_symmetry_space_group_name_Hall '-P 2yn'
_symmetry_space_group_name_H-M 'P 1 21/n 1'
_atom_sites_solution_hydrogens mixed
_atom_sites_solution_primary direct
_audit_creation_date 2018-08-29
_audit_creation_method
;
Olex2 1.2
(compiled 2018.05.29 svn.r3508 for OlexSys, GUI svn.r5506)
;
_audit_update_record
;
2018-08-29 deposited with the CCDC.
2018-09-18 downloaded from the CCDC.
;
_cell_angle_alpha 90
_cell_angle_beta 97.676(3)
_cell_angle_gamma 90
_cell_formula_units_Z 4
_cell_length_a 8.4890(3)
_cell_length_b 16.3138(7)
_cell_length_c 17.6793(6)
_cell_measurement_reflns_used 5031
_cell_measurement_temperature 295.0(6)
_cell_measurement_theta_max 72.2260
_cell_measurement_theta_min 5.0390
_cell_volume 2426.43(16)
_computing_cell_refinement 'CrysAlisPro 1.171.38.46 (Rigaku OD, 2015)'
_computing_data_collection 'CrysAlisPro 1.171.38.46 (Rigaku OD, 2015)'
_computing_data_reduction 'CrysAlisPro 1.171.38.46 (Rigaku OD, 2015)'
_computing_molecular_graphics 'Olex2 (Dolomanov et al., 2009)'
_computing_publication_material 'Olex2 (Dolomanov et al., 2009)'
_computing_structure_refinement 'ShelXL (Sheldrick, 2015)'
_computing_structure_solution 'ShelXT (Sheldrick, 2015)'
_diffrn_ambient_environment air
_diffrn_ambient_temperature 295.0(6)
_diffrn_detector 'CCD plate'
_diffrn_detector_area_resol_mean 15.9595
_diffrn_detector_type EosS2
_diffrn_measured_fraction_theta_full 1.000
_diffrn_measured_fraction_theta_max 0.984
_diffrn_measurement_details
;
List of Runs (angles in degrees, time in seconds):

  # Type    Start    End  Width  t~exp~   \w     \q     \k     \f   Frames
#--------------------------------------------------------------------------
  1  \w   -105.00 -17.00   1.00    1.00    --  -36.04 -38.00 150.00   88
  2  \w   -105.00 -17.00   1.00    1.00    --  -36.04 -38.00-120.00   88
  3  \w    -31.00  53.00   1.00    1.00    --   36.04 -57.00  60.00   84
  4  \w     23.00  89.00   1.00    1.00    --   36.04-125.00 -60.00   66
  5  \w    -35.00  65.00   1.00    1.00    --   36.04 -19.00 -60.00  100
  6  \w     39.00 109.00   1.00    2.14    --  108.71 -94.00  30.00   70
  7  \w     39.00 109.00   1.00    2.14    --  108.71 -94.00  60.00   70
  8  \w     91.00 177.00   1.00    2.14    --  108.71  45.00 -30.00   86
  9  \w     40.00 126.00   1.00    2.14    --  108.71 -45.00  90.00   86
 10  \w     39.00 109.00   1.00    2.14    --  108.71 -94.00 -30.00   70
 11  \w     37.00 134.00   1.00    2.14    --  108.71 -24.00  42.00   97
 12  \w    100.00 178.00   1.00    2.14    --  108.71 111.00 120.00   78
 13  \w     70.00 178.00   1.00    2.14    --  108.71  15.00 -90.00  108
 14  \w   -105.00 -17.00   1.00    1.00    --  -36.04 -38.00  60.00   88
 15  \w   -103.00 -19.00   1.00    1.00    --  -36.04 -57.00  30.00   84
;
_diffrn_measurement_device 'four-circle diffractometer'
_diffrn_measurement_device_type 'New Gemini, Dual, Cu at zero, EosS2'
_diffrn_measurement_method '\w scans'
_diffrn_orient_matrix_type 'CrysAlisPro convention (1999,Acta A55,543-557)'
_diffrn_orient_matrix_UB_11 0.1769656000
_diffrn_orient_matrix_UB_12 -0.0176064000
_diffrn_orient_matrix_UB_13 -0.0043792000
_diffrn_orient_matrix_UB_21 0.0411957000
_diffrn_orient_matrix_UB_22 0.0239881000
_diffrn_orient_matrix_UB_23 0.0846089000
_diffrn_orient_matrix_UB_31 -0.0235901000
_diffrn_orient_matrix_UB_32 -0.0895690000
_diffrn_orient_matrix_UB_33 0.0235228000
_diffrn_radiation_monochromator graphite
_diffrn_radiation_probe x-ray
_diffrn_radiation_type CuK\a
_diffrn_radiation_wavelength 1.54184
_diffrn_reflns_av_R_equivalents 0.0407
_diffrn_reflns_av_unetI/netI 0.0373
_diffrn_reflns_Laue_measured_fraction_full 1.000
_diffrn_reflns_Laue_measured_fraction_max 0.984
_diffrn_reflns_limit_h_max 10
_diffrn_reflns_limit_h_min -10
_diffrn_reflns_limit_k_max 16
_diffrn_reflns_limit_k_min -19
_diffrn_reflns_limit_l_max 21
_diffrn_reflns_limit_l_min -15
_diffrn_reflns_number 13795
_diffrn_reflns_point_group_measured_fraction_full 1.000
_diffrn_reflns_point_group_measured_fraction_max 0.984
_diffrn_reflns_theta_full 67.684
_diffrn_reflns_theta_max 72.960
_diffrn_reflns_theta_min 3.702
_diffrn_source 'fine-focus sealed X-ray tube'
_diffrn_source_type 'Enhance (Cu) X-ray Source'
_exptl_absorpt_coefficient_mu 11.470
_exptl_absorpt_correction_T_max 1.00000
_exptl_absorpt_correction_T_min 0.11934
_exptl_absorpt_correction_type multi-scan
_exptl_absorpt_process_details
;
CrysAlisPro 1.171.38.46 (Rigaku Oxford Diffraction, 2015)
Empirical absorption correction using spherical harmonics,
 implemented in SCALE3 ABSPACK scaling algorithm.
;
_exptl_crystal_colour 'clear light colourless'
_exptl_crystal_colour_lustre clear
_exptl_crystal_colour_modifier light
_exptl_crystal_colour_primary colourless
_exptl_crystal_density_diffrn 1.581
_exptl_crystal_description block
_exptl_crystal_F_000 1160
_exptl_crystal_size_max 0.75
_exptl_crystal_size_mid 0.5
_exptl_crystal_size_min 0.3
_refine_diff_density_max 1.268
_refine_diff_density_min -0.862
_refine_diff_density_rms 0.118
_refine_ls_extinction_method none
_refine_ls_goodness_of_fit_ref 1.025
_refine_ls_hydrogen_treatment constr
_refine_ls_matrix_type full
_refine_ls_number_parameters 303
_refine_ls_number_reflns 4769
_refine_ls_number_restraints 0
_refine_ls_restrained_S_all 1.025
_refine_ls_R_factor_all 0.0669
_refine_ls_R_factor_gt 0.0588
_refine_ls_shift/su_max 0.001
_refine_ls_shift/su_mean 0.000
_refine_ls_structure_factor_coef Fsqd
_refine_ls_weighting_details 'w=1/[\s^2^(Fo^2^)+(0.1186P)^2^+0.3956P] where P=(Fo^2^+2Fc^2^)/3'
_refine_ls_weighting_scheme calc
_refine_ls_wR_factor_gt 0.1586
_refine_ls_wR_factor_ref 0.1705
_reflns_Friedel_coverage 0.000
_reflns_number_gt 4031
_reflns_number_total 4769
_reflns_threshold_expression 'I > 2\s(I)'
_cod_data_source_file c8nj03641a2.cif
_cod_data_source_block lq-lxx-1801
_cod_depositor_comments 'Adding full bibliography for 7057750.cif.'
_cod_original_cell_volume 2426.44(15)
_cod_database_code 7057750
_shelx_shelxl_version_number 2014/7
_shelx_space_group_comment
;
The symmetry employed for this shelxl refinement is uniquely defined
by the following loop, which should always be used as a source of
symmetry information in preference to the above space-group names.
They are only intended as comments.
;
_reflns_odcompleteness_completeness 99.96
_reflns_odcompleteness_iscentric 1
_reflns_odcompleteness_theta 66.97
_olex2_refinement_description
;
1. Fixed Uiso
 At 1.2 times of:
  All C(H) groups, All C(H,H) groups
 At 1.5 times of:
  All C(H,H,H) groups, All O(H,H) groups
2.a Free rotating group:
 O4(H4A,H4B)
2.b Ternary CH refined with riding coordinates:
 C8(H8)
2.c Aromatic/amide H refined with riding coordinates:
 C5(H5), C20(H20), C7(H7), C10(H10), C11(H11), C3(H3), C16(H16), C19(H19),
 C2(H2), C14(H14), C13(H13), C18(H18), C17(H17)
2.d X=CH2 refined with riding coordinates:
 C22(H22A,H22B)
2.e Idealised Me refined as rotating group:
 C24(H24A,H24B,H24C), C23(H23A,H23B,H23C)
;
_olex2_date_sample_data_collection 2018-05-25
_olex2_submission_special_instructions 'No special instructions were received'
_oxdiff_exptl_absorpt_empirical_details
;
Empirical correction (ABSPACK) includes:
- Absorption correction using spherical harmonics
- Frame scaling
- Detector area scaling
;
_oxdiff_exptl_absorpt_empirical_full_max 3.378
_oxdiff_exptl_absorpt_empirical_full_min 0.464

loop_
_space_group_symop_operation_xyz
'x, y, z'
'-x+1/2, y+1/2, -z+1/2'
'-x, -y, -z'
'x-1/2, -y-1/2, z-1/2'

loop_
_atom_site_label
_atom_site_type_symbol
_atom_site_fract_x
_atom_site_fract_y
_atom_site_fract_z
_atom_site_U_iso_or_equiv
_atom_site_adp_type
_atom_site_occupancy
_atom_site_site_symmetry_order
_atom_site_calc_flag
_atom_site_refinement_flags_posn
I1 I 0.72117(4) 0.77333(2) 0.57315(2) 0.06690(18) Uani 1 1 d .
S1 S 1.06451(14) 0.65666(8) 0.83335(7) 0.0574(3) Uani 1 1 d .
N003 N 0.7031(4) 0.6120(3) 0.6819(2) 0.0486(8) Uani 1 1 d .
O2 O 1.0653(5) 0.6929(3) 0.9068(2) 0.0736(10) Uani 1 1 d .
N005 N 0.8774(4) 0.6539(3) 0.7942(2) 0.0504(8) Uani 1 1 d .
O3 O 1.1512(5) 0.6932(3) 0.7782(2) 0.0801(12) Uani 1 1 d .
N008 N 0.4529(5) 0.5703(4) 0.6525(3) 0.0661(12) Uani 1 1 d .
C6 C 0.7111(5) 0.5380(3) 0.6445(2) 0.0455(9) Uani 1 1 d .
C1 C 0.5533(5) 0.5127(4) 0.6259(3) 0.0558(11) Uani 1 1 d .
C8 C 0.8360(5) 0.6650(3) 0.7109(2) 0.0469(9) Uani 1 1 d .
H8 H 0.9281 0.6486 0.6864 0.056 Uiso 1 1 calc R
C5 C 0.8388(5) 0.4928(3) 0.6247(2) 0.0496(9) Uani 1 1 d .
H5 H 0.9435 0.5097 0.6380 0.060 Uiso 1 1 calc R
C20 C 0.7251(6) 0.5451(3) 0.8455(3) 0.0575(11) Uani 1 1 d .
H20 H 0.7810 0.5064 0.8211 0.069 Uiso 1 1 calc R
C7 C 0.5453(6) 0.6266(4) 0.6846(3) 0.0622(12) Uani 1 1 d .
H7 H 0.5082 0.6728 0.7074 0.075 Uiso 1 1 calc R
C15 C 0.7588(5) 0.6273(3) 0.8404(3) 0.0524(10) Uani 1 1 d .
C4 C 0.8012(6) 0.4220(3) 0.5845(3) 0.0573(11) Uani 1 1 d .
C9 C 1.1258(5) 0.5550(4) 0.8468(3) 0.0562(11) Uani 1 1 d .
C10 C 1.1090(5) 0.5149(4) 0.9141(3) 0.0568(11) Uani 1 1 d .
H10 H 1.0675 0.5426 0.9530 0.068 Uiso 1 1 calc R
C11 C 1.1534(6) 0.4347(4) 0.9235(3) 0.0592(11) Uani 1 1 d .
H11 H 1.1411 0.4083 0.9689 0.071 Uiso 1 1 calc R
C21 C 0.7979(7) 0.7537(4) 0.6900(3) 0.0563(11) Uani 1 1 d .
C3 C 0.6429(7) 0.3961(4) 0.5642(3) 0.0648(13) Uani 1 1 d .
H3 H 0.6220 0.3481 0.5363 0.078 Uiso 1 1 calc R
C16 C 0.6753(7) 0.6850(4) 0.8765(3) 0.0639(12) Uani 1 1 d .
H16 H 0.6979 0.7405 0.8733 0.077 Uiso 1 1 calc R
C19 C 0.6058(6) 0.5206(4) 0.8880(3) 0.0685(14) Uani 1 1 d .
H19 H 0.5825 0.4652 0.8915 0.082 Uiso 1 1 calc R
C12 C 1.2165(6) 0.3916(4) 0.8669(3) 0.0672(14) Uani 1 1 d .
C2 C 0.5205(6) 0.4408(4) 0.5852(3) 0.0663(13) Uani 1 1 d .
H2 H 0.4161 0.4232 0.5724 0.080 Uiso 1 1 calc R
C14 C 1.1898(6) 0.5135(5) 0.7891(3) 0.0708(16) Uani 1 1 d .
H14 H 1.2022 0.5400 0.7438 0.085 Uiso 1 1 calc R
C13 C 1.2347(7) 0.4323(5) 0.8000(3) 0.0761(17) Uani 1 1 d .
H13 H 1.2778 0.4046 0.7616 0.091 Uiso 1 1 calc R
C18 C 0.5243(6) 0.5756(5) 0.9237(3) 0.0740(16) Uani 1 1 d .
H18 H 0.4462 0.5582 0.9522 0.089 Uiso 1 1 calc R
C17 C 0.5568(7) 0.6580(5) 0.9178(3) 0.0764(17) Uani 1 1 d .
H17 H 0.4986 0.6960 0.9418 0.092 Uiso 1 1 calc R
C22 C 0.8182(11) 0.8158(4) 0.7371(4) 0.088(2) Uani 1 1 d .
H22A H 0.8591 0.8073 0.7879 0.106 Uiso 1 1 calc R
H22B H 0.7918 0.8685 0.7196 0.106 Uiso 1 1 calc R
C24 C 1.2654(9) 0.3029(5) 0.8797(5) 0.092(2) Uani 1 1 d .
H24A H 1.1893 0.2752 0.9062 0.138 Uiso 1 1 calc GR
H24B H 1.3683 0.3004 0.9097 0.138 Uiso 1 1 calc GR
H24C H 1.2697 0.2767 0.8314 0.138 Uiso 1 1 calc GR
C23 C 1.0732(8) 0.3883(5) 0.5830(6) 0.106(3) Uani 1 1 d .
H23A H 1.1382 0.3477 0.5629 0.159 Uiso 1 1 calc GR
H23B H 1.0940 0.3881 0.6378 0.159 Uiso 1 1 calc GR
H23C H 1.0976 0.4414 0.5642 0.159 Uiso 1 1 calc GR
O1 O 0.9128(5) 0.3704(3) 0.5599(3) 0.0730(10) Uani 1 1 d .
O4 O 1.1281(5) 0.6073(4) 0.6052(3) 0.0922(15) Uani 1 1 d .
H4A H 1.2238 0.6029 0.6261 0.138 Uiso 1 1 d G
H4B H 1.1349 0.6138 0.5580 0.138 Uiso 1 1 d G

loop_
_atom_site_aniso_label
_atom_site_aniso_U_11
_atom_site_aniso_U_22
_atom_site_aniso_U_33
_atom_site_aniso_U_23
_atom_site_aniso_U_13
_atom_site_aniso_U_12
I1 0.0767(3) 0.0784(3) 0.0450(2) 0.01594(14) 0.00559(16) 0.00976(15)
S1 0.0595(6) 0.0665(7) 0.0432(6) 0.0060(5) -0.0038(4) -0.0156(5)
N003 0.0483(16) 0.057(2) 0.0395(17) 0.0004(15) 0.0034(14) 0.0025(15)
O2 0.090(3) 0.072(3) 0.052(2) -0.0051(18) -0.0161(18) -0.012(2)
N005 0.0569(19) 0.058(2) 0.0351(17) 0.0020(15) 0.0011(15) -0.0075(16)
O3 0.068(2) 0.101(3) 0.068(2) 0.023(2) -0.0046(18) -0.033(2)
N008 0.0460(18) 0.095(3) 0.057(2) -0.003(2) 0.0025(17) 0.001(2)
C6 0.0495(19) 0.053(2) 0.0339(18) 0.0033(16) 0.0027(15) -0.0042(17)
C1 0.048(2) 0.074(3) 0.045(2) 0.005(2) 0.0056(17) -0.005(2)
C8 0.056(2) 0.050(2) 0.0335(19) 0.0015(17) 0.0022(16) -0.0015(18)
C5 0.0479(19) 0.055(2) 0.045(2) -0.0018(18) 0.0045(17) -0.0026(18)
C20 0.060(2) 0.058(3) 0.053(3) 0.004(2) 0.001(2) -0.003(2)
C7 0.054(2) 0.083(4) 0.049(3) -0.002(2) 0.006(2) 0.015(2)
C15 0.054(2) 0.061(3) 0.040(2) 0.0049(19) -0.0009(17) -0.0024(19)
C4 0.062(2) 0.058(3) 0.052(3) -0.002(2) 0.006(2) -0.003(2)
C9 0.0425(18) 0.084(3) 0.041(2) 0.003(2) 0.0007(16) -0.006(2)
C10 0.050(2) 0.076(3) 0.046(2) -0.002(2) 0.0126(18) 0.003(2)
C11 0.055(2) 0.069(3) 0.054(3) 0.004(2) 0.009(2) 0.004(2)
C21 0.072(3) 0.059(3) 0.037(2) 0.009(2) 0.005(2) 0.007(2)
C3 0.070(3) 0.063(3) 0.059(3) -0.008(2) -0.001(2) -0.017(2)
C16 0.081(3) 0.061(3) 0.051(3) 0.004(2) 0.012(2) 0.006(2)
C19 0.062(3) 0.074(4) 0.068(3) 0.016(3) 0.002(2) -0.017(3)
C12 0.050(2) 0.080(4) 0.070(3) -0.016(3) 0.003(2) 0.008(2)
C2 0.052(2) 0.079(4) 0.066(3) -0.001(3) -0.001(2) -0.015(2)
C14 0.060(3) 0.112(5) 0.040(2) -0.003(3) 0.006(2) -0.002(3)
C13 0.063(3) 0.108(5) 0.057(3) -0.022(3) 0.007(2) 0.021(3)
C18 0.055(2) 0.103(5) 0.065(3) 0.022(3) 0.010(2) -0.004(3)
C17 0.078(3) 0.094(5) 0.060(3) 0.009(3) 0.018(3) 0.023(3)
C22 0.156(7) 0.051(3) 0.057(3) 0.003(3) 0.014(4) 0.006(4)
C24 0.086(4) 0.082(5) 0.106(6) -0.025(4) 0.001(4) 0.017(4)
C23 0.075(4) 0.101(6) 0.140(7) -0.055(5) 0.008(4) 0.015(4)
O1 0.075(2) 0.066(2) 0.077(3) -0.020(2) 0.0075(19) 0.0043(18)
O4 0.063(2) 0.135(5) 0.080(3) 0.002(3) 0.015(2) -0.011(3)

loop_
_atom_type_symbol
_atom_type_description
_atom_type_scat_dispersion_real
_atom_type_scat_dispersion_imag
_atom_type_scat_source
C C 0.0181 0.0091 'International Tables Vol C Tables 4.2.6.8 and 6.1.1.4'
H H 0.0000 0.0000 'International Tables Vol C Tables 4.2.6.8 and 6.1.1.4'
I I -0.3257 6.8362 'International Tables Vol C Tables 4.2.6.8 and 6.1.1.4'
N N 0.0311 0.0180 'International Tables Vol C Tables 4.2.6.8 and 6.1.1.4'
O O 0.0492 0.0322 'International Tables Vol C Tables 4.2.6.8 and 6.1.1.4'
S S 0.3331 0.5567 'International Tables Vol C Tables 4.2.6.8 and 6.1.1.4'

loop_
_geom_angle_atom_site_label_1
_geom_angle_atom_site_label_2
_geom_angle_atom_site_label_3
_geom_angle
O2 S1 N005 106.3(2)
O2 S1 O3 120.5(3)
O2 S1 C9 107.8(3)
N005 S1 C9 106.5(2)
O3 S1 N005 106.3(2)
O3 S1 C9 108.6(3)
C6 N003 C8 126.9(4)
C7 N003 C6 106.2(4)
C7 N003 C8 126.8(4)
C8 N005 S1 120.2(3)
C15 N005 S1 118.5(3)
C15 N005 C8 120.5(4)
C7 N008 C1 105.4(4)
N003 C6 C1 105.3(4)
N003 C6 C5 132.2(4)
C5 C6 C1 122.5(4)
N008 C1 C6 109.3(5)
C2 C1 N008 131.1(4)
C2 C1 C6 119.5(4)
N003 C8 N005 110.4(3)
N003 C8 H8 108.0
N003 C8 C21 110.5(4)
N005 C8 H8 108.0
N005 C8 C21 111.9(4)
C21 C8 H8 108.0
C6 C5 H5 121.9
C4 C5 C6 116.1(4)
C4 C5 H5 121.9
C15 C20 H20 120.5
C15 C20 C19 119.1(5)
C19 C20 H20 120.5
N003 C7 H7 123.1
N008 C7 N003 113.7(5)
N008 C7 H7 123.1
C20 C15 N005 119.7(4)
C20 C15 C16 120.5(5)
C16 C15 N005 119.7(5)
C5 C4 C3 122.3(5)
C5 C4 O1 123.7(4)
O1 C4 C3 114.1(5)
C10 C9 S1 120.2(4)
C10 C9 C14 119.7(6)
C14 C9 S1 120.1(4)
C9 C10 H10 120.0
C11 C10 C9 119.9(5)
C11 C10 H10 120.0
C10 C11 H11 119.2
C10 C11 C12 121.7(5)
C12 C11 H11 119.2
C8 C21 I1 114.3(3)
C22 C21 I1 120.2(5)
C22 C21 C8 125.4(5)
C4 C3 H3 119.8
C2 C3 C4 120.4(5)
C2 C3 H3 119.8
C15 C16 H16 120.7
C15 C16 C17 118.5(6)
C17 C16 H16 120.7
C20 C19 H19 119.4
C18 C19 C20 121.2(6)
C18 C19 H19 119.4
C11 C12 C24 120.1(6)
C13 C12 C11 118.1(6)
C13 C12 C24 121.8(6)
C1 C2 H2 120.4
C3 C2 C1 119.2(5)
C3 C2 H2 120.4
C9 C14 H14 120.3
C13 C14 C9 119.4(5)
C13 C14 H14 120.3
C12 C13 C14 121.2(5)
C12 C13 H13 119.4
C14 C13 H13 119.4
C19 C18 H18 120.2
C19 C18 C17 119.7(5)
C17 C18 H18 120.2
C16 C17 H17 119.5
C18 C17 C16 120.9(6)
C18 C17 H17 119.5
C21 C22 H22A 120.0
C21 C22 H22B 120.0
H22A C22 H22B 120.0
C12 C24 H24A 109.5
C12 C24 H24B 109.5
C12 C24 H24C 109.5
H24A C24 H24B 109.5
H24A C24 H24C 109.5
H24B C24 H24C 109.5
H23A C23 H23B 109.5
H23A C23 H23C 109.5
H23B C23 H23C 109.5
O1 C23 H23A 109.5
O1 C23 H23B 109.5
O1 C23 H23C 109.5
C4 O1 C23 117.6(5)
H4A O4 H4B 104.5

loop_
_geom_bond_atom_site_label_1
_geom_bond_atom_site_label_2
_geom_bond_distance
I1 C21 2.107(5)
S1 O2 1.426(4)
S1 N005 1.646(4)
S1 O3 1.428(4)
S1 C9 1.745(6)
N003 C6 1.382(6)
N003 C8 1.458(6)
N003 C7 1.367(6)
N005 C8 1.479(5)
N005 C15 1.445(5)
N008 C1 1.392(7)
N008 C7 1.289(8)
C6 C1 1.399(6)
C6 C5 1.394(6)
C1 C2 1.385(8)
C8 H8 0.9800
C8 C21 1.518(7)
C5 H5 0.9300
C5 C4 1.371(7)
C20 H20 0.9300
C20 C15 1.377(7)
C20 C19 1.397(7)
C7 H7 0.9300
C15 C16 1.384(7)
C4 C3 1.409(8)
C4 O1 1.380(6)
C9 C10 1.382(7)
C9 C14 1.394(7)
C10 H10 0.9300
C10 C11 1.367(8)
C11 H11 0.9300
C11 C12 1.387(7)
C21 C22 1.307(9)
C3 H3 0.9300
C3 C2 1.361(8)
C16 H16 0.9300
C16 C17 1.391(8)
C19 H19 0.9300
C19 C18 1.341(9)
C12 C13 1.383(9)
C12 C24 1.515(10)
C2 H2 0.9300
C14 H14 0.9300
C14 C13 1.385(10)
C13 H13 0.9300
C18 H18 0.9300
C18 C17 1.379(10)
C17 H17 0.9300
C22 H22A 0.9300
C22 H22B 0.9300
C24 H24A 0.9600
C24 H24B 0.9600
C24 H24C 0.9600
C23 H23A 0.9600
C23 H23B 0.9600
C23 H23C 0.9600
C23 O1 1.399(9)
O4 H4A 0.8499
O4 H4B 0.8501
